data_2021311
loop_
_publ_author_name
'Piontek, Aleksandra'
'Bisz, Elwira'
'Dziuk, B\/la\.zej'
'Szostak, Roman'
'Szostak, Michal'

_publ_section_title
;
 Structures and energetic properties of 4-halobenzamides
;
_journal_coeditor_code FN3272
_journal_issue 11
_journal_name_full 'Acta Crystallographica Section C'
_journal_page_first
;
;
_journal_paper_doi 10.1107/S2053229618013463
_journal_volume 74
_journal_year 2018
_chemical_formula_iupac 'C11 H12 Cl N O2'
_chemical_formula_sum 'C11 H12 Cl N O2'
_chemical_formula_weight 225.67
_chemical_name_systematic
;
4-[(4-Chlorophenyl)carbonyl]morpholine
;
_space_group_crystal_system trigonal
_space_group_IT_number 144
_space_group_name_Hall 'P 31'
_space_group_name_H-M_alt 'P 31'
_symmetry_space_group_name_Hall 'P 31'
_symmetry_space_group_name_H-M 'P 31'
_atom_sites_solution_hydrogens mixed
_audit_creation_method SHELXL-2014/7
_cell_angle_alpha 90
_cell_angle_beta 90
_cell_angle_gamma 120
_cell_formula_units_Z 3
_cell_length_a 9.9808(3)
_cell_length_b 9.9808(3)
_cell_length_c 9.5853(3)
_cell_measurement_reflns_used 5673
_cell_measurement_temperature 100.00(10)
_cell_measurement_theta_max 25.956
_cell_measurement_theta_min 3.174
_cell_volume 826.93(4)
_computing_cell_refinement
;
CrysAlis CCD (Oxford Diffraction, 2008)
;
_computing_data_collection
;
CrysAlis CCD (Oxford Diffraction, 2008)
;
_computing_data_reduction
;
CrysAlis CCD (Oxford Diffraction, 2008)
;
_computing_molecular_graphics
;
SHELXTL (Sheldrick, 2008)
;
_computing_publication_material
;
SHELXL2014 (Sheldrick, 2015b)
;
_computing_structure_refinement
;
SHELXL2014 (Sheldrick, 2015b)
;
_computing_structure_solution
;
SHELXS2014 (Sheldrick, 2015a)
;
_diffrn_ambient_temperature 100.00(10)
_diffrn_detector_area_resol_mean '1024 x 1024 with blocks 2 x 2'
_diffrn_measured_fraction_theta_full 0.999
_diffrn_measured_fraction_theta_max 0.999
_diffrn_measurement_device_type 'Oxford Diffraction Xcalibur'
_diffrn_measurement_method \w-scan
_diffrn_radiation_type MoK\a
_diffrn_radiation_wavelength 0.71073
_diffrn_reflns_av_R_equivalents 0.0168
_diffrn_reflns_av_unetI/netI 0.0206
_diffrn_reflns_limit_h_max 12
_diffrn_reflns_limit_h_min -12
_diffrn_reflns_limit_k_max 11
_diffrn_reflns_limit_k_min -12
_diffrn_reflns_limit_l_max 8
_diffrn_reflns_limit_l_min -11
_diffrn_reflns_number 5673
_diffrn_reflns_theta_full 25.242
_diffrn_reflns_theta_max 25.956
_diffrn_reflns_theta_min 3.174
_diffrn_source 'fine-focus sealed tube'
_diffrn_standards_decay_% 0
_diffrn_standards_interval_count 0
_diffrn_standards_interval_time 0
_diffrn_standards_number 0
_exptl_absorpt_coefficient_mu 0.325
_exptl_absorpt_correction_type none
_exptl_crystal_colour colourless
_exptl_crystal_density_diffrn 1.359
_exptl_crystal_density_method 'not measured'
_exptl_crystal_description plate
_exptl_crystal_F_000 354
_exptl_crystal_size_max 0.5
_exptl_crystal_size_mid 0.45
_exptl_crystal_size_min 0.4
_refine_diff_density_max 0.271
_refine_diff_density_min -0.450
_refine_ls_abs_structure_details
;
Flack <i>x</i> determined using 505 quotients [(I+)-(I-)]/[(I+)+(I-)]
(Parsons <i>et al.</i>,  2013)
;
_refine_ls_abs_structure_Flack 0.00(2)
_refine_ls_extinction_method none
_refine_ls_goodness_of_fit_ref 1.089
_refine_ls_hydrogen_treatment mixed
_refine_ls_matrix_type full
_refine_ls_number_parameters 185
_refine_ls_number_reflns 1680
_refine_ls_number_restraints 1
_refine_ls_restrained_S_all 1.088
_refine_ls_R_factor_all 0.0302
_refine_ls_R_factor_gt 0.0280
_refine_ls_shift/su_max 0.000
_refine_ls_shift/su_mean 0.000
_refine_ls_structure_factor_coef Fsqd
_refine_ls_weighting_details 'w=1/[\s^2^(Fo^2^)+(0.0396P)^2^+0.0699P] where P=(Fo^2^+2Fc^2^)/3'
_refine_ls_weighting_scheme calc
_refine_ls_wR_factor_gt 0.0668
_refine_ls_wR_factor_ref 0.0676
_reflns_number_gt 1590
_reflns_number_total 1680
_reflns_threshold_expression 'I > 2\s(I)'
_cod_data_source_file fn3272sup1.cif
_cod_data_source_block BD138_1_a
_cod_original_cell_volume 826.93(6)
_cod_database_code 2021311
_shelx_space_group_comment
;
The symmetry employed for this shelxl refinement is uniquely defined
by the following loop, which should always be used as a source of
symmetry information in preference to the above space-group names.
They are only intended as comments.
;

loop_
_space_group_symop_operation_xyz
'x, y, z'
'-y, x-y, z+1/3'
'-x+y, -x, z+2/3'

loop_
_atom_site_type_symbol
_atom_site_label
_atom_site_fract_x
_atom_site_fract_y
_atom_site_fract_z
_atom_site_U_iso_or_equiv
_atom_site_adp_type
_atom_site_calc_flag
_atom_site_occupancy
_atom_site_disorder_assembly
_atom_site_disorder_group
C C1 0.3163(3) 0.2866(3) 0.4498(3) 0.0226(5) Uani d 1 . .
C C2 0.1564(3) 0.1932(3) 0.4573(3) 0.0256(5) Uani d 1 . .
H H2 0.1106 0.1392 0.5389 0.031 Uiso calc 1 . .
C C3 0.0650(3) 0.1804(3) 0.3433(3) 0.0290(6) Uani d 1 . .
H H3 -0.0418 0.1167 0.3472 0.035 Uiso calc 1 . .
C C4 0.1349(3) 0.2634(3) 0.2245(3) 0.0293(6) Uani d 1 . .
C C5 0.2943(3) 0.3562(3) 0.2143(3) 0.0300(6) Uani d 1 . .
H H5 0.335(4) 0.407(4) 0.137(4) 0.035(8) Uiso d 1 . .
C C6 0.3843(3) 0.3654(3) 0.3272(3) 0.0267(5) Uani d 1 . .
H H6 0.4915 0.4249 0.3211 0.032 Uiso calc 1 . .
C C7 0.4210(3) 0.2962(3) 0.5668(3) 0.0263(6) Uani d 1 . .
O O8 0.5048(2) 0.2403(2) 0.55140(19) 0.0288(4) Uani d 1 . .
O O12 0.4569(2) 0.5489(2) 0.9185(2) 0.0339(5) Uani d 1 . .
Cl Cl15 0.02234(9) 0.25628(8) 0.08276(8) 0.0463(2) Uani d 1 . .
N N9B 0.4023(5) 0.3476(5) 0.6961(4) 0.0228(8) Uani d 0.65 A 1
C C10A 0.4949(5) 0.3523(5) 0.8162(4) 0.0252(8) Uani d 0.65 A 1
H H10A 0.5720 0.3263 0.7866 0.030 Uiso calc 0.65 A 1
H H10B 0.4287 0.2763 0.8846 0.030 Uiso calc 0.65 A 1
C C11A 0.5737(6) 0.5102(6) 0.8814(5) 0.0267(9) Uani d 0.65 A 1
H H11A 0.6301 0.5107 0.9640 0.032 Uiso calc 0.65 A 1
H H11B 0.6465 0.5857 0.8161 0.032 Uiso calc 0.65 A 1
C C13A 0.3819(7) 0.5609(7) 0.7974(6) 0.0294(11) Uani d 0.65 A 1
H H13A 0.4577 0.6354 0.7333 0.035 Uiso calc 0.65 A 1
H H13B 0.3104 0.5960 0.8227 0.035 Uiso calc 0.65 A 1
C C14A 0.2949(4) 0.4031(4) 0.7284(4) 0.0228(7) Uani d 0.65 A 1
H H14A 0.2144 0.3306 0.7904 0.027 Uiso calc 0.65 A 1
H H14B 0.2463 0.4103 0.6432 0.027 Uiso calc 0.65 A 1
N N9A 0.4587(9) 0.4097(9) 0.6589(8) 0.0210(15) Uani d 0.35 A 2
C C10B 0.5752(9) 0.4401(10) 0.7686(8) 0.0259(15) Uani d 0.35 A 2
H H10C 0.6647 0.5420 0.7552 0.031 Uiso calc 0.35 A 2
H H10D 0.6088 0.3644 0.7623 0.031 Uiso calc 0.35 A 2
C C11B 0.5065(10) 0.4310(11) 0.9087(9) 0.0248(16) Uani d 0.35 A 2
H H11C 0.5822 0.4496 0.9807 0.030 Uiso calc 0.35 A 2
H H11D 0.4181 0.3285 0.9229 0.030 Uiso calc 0.35 A 2
C C13B 0.3236(12) 0.4895(13) 0.8160(11) 0.029(2) Uani d 0.35 A 2
H H13C 0.2496 0.3819 0.8356 0.035 Uiso calc 0.35 A 2
H H13D 0.2713 0.5489 0.8246 0.035 Uiso calc 0.35 A 2
C C14B 0.3855(9) 0.5048(8) 0.6735(9) 0.0257(16) Uani d 0.35 A 2
H H14C 0.3023 0.4718 0.6062 0.031 Uiso calc 0.35 A 2
H H14D 0.4608 0.6122 0.6549 0.031 Uiso calc 0.35 A 2

loop_
_atom_site_aniso_label
_atom_site_aniso_U_11
_atom_site_aniso_U_22
_atom_site_aniso_U_33
_atom_site_aniso_U_12
_atom_site_aniso_U_13
_atom_site_aniso_U_23
C1 0.0256(12) 0.0226(11) 0.0227(13) 0.0144(10) -0.0026(10) -0.0042(10)
C2 0.0264(12) 0.0252(12) 0.0246(13) 0.0124(10) 0.0016(10) 0.0031(10)
C3 0.0246(12) 0.0220(12) 0.0389(15) 0.0104(10) -0.0063(11) -0.0034(11)
C4 0.0388(14) 0.0262(13) 0.0290(14) 0.0209(11) -0.0151(12) -0.0094(11)
C5 0.0406(15) 0.0267(13) 0.0256(15) 0.0190(12) 0.0014(12) 0.0012(11)
C6 0.0251(12) 0.0256(12) 0.0285(14) 0.0120(10) 0.0006(11) -0.0034(10)
C7 0.0267(13) 0.0251(12) 0.0285(14) 0.0141(11) -0.0063(10) -0.0041(11)
O8 0.0304(9) 0.0374(10) 0.0270(11) 0.0232(8) 0.0010(8) 0.0016(8)
O12 0.0464(11) 0.0405(11) 0.0245(10) 0.0290(9) -0.0079(8) -0.0068(8)
Cl15 0.0606(5) 0.0449(4) 0.0396(4) 0.0311(4) -0.0285(4) -0.0107(4)
N9B 0.026(2) 0.025(2) 0.021(2) 0.0159(17) -0.0027(16) 0.0002(16)
C10A 0.031(2) 0.024(2) 0.023(2) 0.0159(18) -0.0050(18) 0.0013(18)
C11A 0.024(2) 0.024(2) 0.027(2) 0.0087(19) -0.0026(18) 0.002(2)
C13A 0.040(3) 0.024(3) 0.029(3) 0.019(2) -0.008(2) -0.005(2)
C14A 0.0247(18) 0.025(2) 0.0214(19) 0.0146(17) -0.0008(16) -0.0038(17)
N9A 0.025(4) 0.026(4) 0.016(4) 0.016(3) -0.002(3) 0.001(3)
C10B 0.026(4) 0.031(4) 0.022(4) 0.016(3) -0.009(3) -0.003(3)
C11B 0.027(4) 0.020(4) 0.024(4) 0.010(4) -0.005(3) 0.001(4)
C13B 0.030(5) 0.025(5) 0.033(5) 0.014(4) -0.006(4) -0.002(5)
C14B 0.030(4) 0.018(3) 0.033(4) 0.015(3) -0.007(3) -0.003(3)

loop_
_atom_type_symbol
_atom_type_description
_atom_type_scat_dispersion_real
_atom_type_scat_dispersion_imag
_atom_type_scat_source
C C 0.0033 0.0016 'International Tables Vol C Tables 4.2.6.8 and 6.1.1.4'
H H 0.0000 0.0000 'International Tables Vol C Tables 4.2.6.8 and 6.1.1.4'
O O 0.0106 0.0060 'International Tables Vol C Tables 4.2.6.8 and 6.1.1.4'
N N 0.0061 0.0033 'International Tables Vol C Tables 4.2.6.8 and 6.1.1.4'
Cl Cl 0.1484 0.1585 'International Tables Vol C Tables 4.2.6.8 and 6.1.1.4'

loop_
_geom_angle_atom_site_label_1
_geom_angle_atom_site_label_2
_geom_angle_atom_site_label_3
_geom_angle
C6 C1 C2 119.8(2)
C6 C1 C7 117.9(2)
C2 C1 C7 122.2(2)
C3 C2 C1 120.1(3)
C3 C2 H2 119.9
C1 C2 H2 119.9
C4 C3 C2 119.0(2)
C4 C3 H3 120.5
C2 C3 H3 120.5
C3 C4 C5 121.8(3)
C3 C4 Cl15 119.9(2)
C5 C4 Cl15 118.3(2)
C6 C5 C4 118.7(3)
C6 C5 H5 122(2)
C4 C5 H5 119(2)
C5 C6 C1 120.5(2)
C5 C6 H6 119.7
C1 C6 H6 119.7
O8 C7 N9A 120.0(4)
O8 C7 N9B 121.6(3)
O8 C7 C1 119.5(2)
N9A C7 C1 116.1(4)
N9B C7 C1 118.1(2)
C13A O12 C11A 110.6(3)
C11B O12 C13B 102.9(5)
C7 N9B C10A 121.0(3)
C7 N9B C14A 126.0(3)
C10A N9B C14A 113.0(4)
N9B C10A C11A 110.6(3)
N9B C10A H10A 109.5
C11A C10A H10A 109.5
N9B C10A H10B 109.5
C11A C10A H10B 109.5
H10A C10A H10B 108.1
O12 C11A C10A 108.3(3)
O12 C11A H11A 110.0
C10A C11A H11A 110.0
O12 C11A H11B 110.0
C10A C11A H11B 110.0
H11A C11A H11B 108.4
O12 C13A C14A 108.7(4)
O12 C13A H13A 109.9
C14A C13A H13A 109.9
O12 C13A H13B 109.9
C14A C13A H13B 109.9
H13A C13A H13B 108.3
N9B C14A C13A 109.7(4)
N9B C14A H14A 109.7
C13A C14A H14A 109.7
N9B C14A H14B 109.7
C13A C14A H14B 109.7
H14A C14A H14B 108.2
C7 N9A C14B 126.4(6)
C7 N9A C10B 120.2(6)
C14B N9A C10B 113.2(6)
N9A C10B C11B 109.7(6)
N9A C10B H10C 109.7
C11B C10B H10C 109.7
N9A C10B H10D 109.7
C11B C10B H10D 109.7
H10C C10B H10D 108.2
C10B C11B O12 109.5(6)
C10B C11B H11C 109.8
O12 C11B H11C 109.8
C10B C11B H11D 109.8
O12 C11B H11D 109.8
H11C C11B H11D 108.2
C14B C13B O12 108.7(7)
C14B C13B H13C 110.0
O12 C13B H13C 110.0
C14B C13B H13D 110.0
O12 C13B H13D 110.0
H13C C13B H13D 108.3
N9A C14B C13B 109.9(7)
N9A C14B H14C 109.7
C13B C14B H14C 109.7
N9A C14B H14D 109.7
C13B C14B H14D 109.7
H14C C14B H14D 108.2

loop_
_geom_bond_atom_site_label_1
_geom_bond_atom_site_label_2
_geom_bond_distance
C1 C6 1.388(4)
C1 C2 1.391(3)
C1 C7 1.503(3)
C2 C3 1.388(4)
C2 H2 0.9300
C3 C4 1.375(4)
C3 H3 0.9300
C4 C5 1.387(4)
C4 Cl15 1.741(3)
C5 C6 1.380(4)
C5 H5 0.88(3)
C6 H6 0.9300
C7 O8 1.224(3)
C7 N9A 1.334(8)
C7 N9B 1.389(5)
O12 C13A 1.418(6)
O12 C11A 1.444(5)
O12 C11B 1.490(8)
O12 C13B 1.516(10)
N9B C10A 1.463(5)
N9B C14A 1.465(6)
C10A C11A 1.501(6)
C10A H10A 0.9700
C10A H10B 0.9700
C11A H11A 0.9700
C11A H11B 0.9700
C13A C14A 1.518(6)
C13A H13A 0.9700
C13A H13B 0.9700
C14A H14A 0.9700
C14A H14B 0.9700
N9A C14B 1.465(10)
N9A C10B 1.482(10)
C10B C11B 1.490(12)
C10B H10C 0.9700
C10B H10D 0.9700
C11B H11C 0.9700
C11B H11D 0.9700
C13B C14B 1.475(14)
C13B H13C 0.9700
C13B H13D 0.9700
C14B H14C 0.9700
C14B H14D 0.9700

loop_
_geom_hbond_atom_site_label_D
_geom_hbond_atom_site_label_H
_geom_hbond_atom_site_label_A
_geom_hbond_site_symmetry_A
_geom_hbond_distance_DH
_geom_hbond_distance_HA
_geom_hbond_distance_DA
_geom_hbond_angle_DHA
C5 H5 O12 1_554 0.88(3) 2.48(4) 3.354(4) 178(3)
C10A H10A O8 2_655 0.97 2.43 3.240(4) 140.2
C10A H10B Cl15 3 0.97 2.92 3.382(4) 110.1
C14A H14B O12 3_564 0.97 2.55 3.282(4) 132.6
C10B H10D O8 2_655 0.97 2.48 3.306(7) 143.2
C11B H11C O8 3_665 0.97 2.65 3.601(8) 166.1
C14B H14C O12 3_564 0.97 2.54 3.251(7) 130.2

loop_
_geom_torsion_atom_site_label_1
_geom_torsion_atom_site_label_2
_geom_torsion_atom_site_label_3
_geom_torsion_atom_site_label_4
_geom_torsion
C6 C1 C2 C3 -0.9(4)
C7 C1 C2 C3 -175.9(2)
C1 C2 C3 C4 -1.1(4)
C2 C3 C4 C5 1.7(4)
C2 C3 C4 Cl15 -177.11(19)
C3 C4 C5 C6 -0.3(4)
Cl15 C4 C5 C6 178.54(19)
C4 C5 C6 C1 -1.7(4)
C2 C1 C6 C5 2.3(4)
C7 C1 C6 C5 177.5(2)
C6 C1 C7 O8 -64.8(3)
C2 C1 C7 O8 110.2(3)
C6 C1 C7 N9A 91.7(5)
C2 C1 C7 N9A -93.3(5)
C6 C1 C7 N9B 124.7(3)
C2 C1 C7 N9B -60.2(3)
O8 C7 N9B C10A 6.6(5)
C1 C7 N9B C10A 176.9(3)
O8 C7 N9B C14A -174.2(3)
C1 C7 N9B C14A -3.9(5)
C7 N9B C10A C11A 126.9(4)
C14A N9B C10A C11A -52.4(5)
C13A O12 C11A C10A -64.4(5)
N9B C10A C11A O12 56.5(5)
C11A O12 C13A C14A 64.7(5)
C7 N9B C14A C13A -127.2(4)
C10A N9B C14A C13A 52.0(5)
O12 C13A C14A N9B -57.1(5)
O8 C7 N9A C14B 169.4(6)
C1 C7 N9A C14B 13.0(10)
O8 C7 N9A C10B -16.6(9)
C1 C7 N9A C10B -173.0(6)
C7 N9A C10B C11B -123.5(8)
C14B N9A C10B C11B 51.1(9)
N9A C10B C11B O12 -60.1(8)
C13B O12 C11B C10B 67.8(8)
C11B O12 C13B C14B -68.7(8)
C7 N9A C14B C13B 121.7(9)
C10B N9A C14B C13B -52.6(9)
O12 C13B C14B N9A 62.0(9)

_cod_database_fobs_code 2021311
